data_7716456
loop_
_publ_author_name
'Krieft, Jonas'
'Neumann, Beate'
'Stammler, Hans-Georg'
'Mitzel, Norbert W.'

_publ_section_title
;
 Oxidation-dependent Lewis acidity in chalcogen adducts of Sb/P frustrated
 Lewis pairs.
;
_journal_issue 28
_journal_name_full 'Dalton transactions (Cambridge, England : 2003)'
_journal_page_first 11762
_journal_page_last 11768
_journal_paper_doi 10.1039/d4dt01591f
_journal_volume 53
_journal_year 2024
_chemical_formula_moiety 'C19 H20 Cl4 F10 O2 P S Sb'
_chemical_formula_sum 'C19 H20 Cl4 F10 O2 P S Sb'
_chemical_formula_weight 796.93
_space_group_crystal_system monoclinic
_space_group_IT_number 14
_space_group_name_Hall '-P 2ybc'
_space_group_name_H-M_alt 'P 1 21/c 1'
_atom_sites_solution_hydrogens geom
_atom_sites_solution_primary dual
_audit_creation_date 2023-05-16
_audit_creation_method
;
Olex2 1.5-ac5-024
(compiled 2022.04.12 svn.rca3783a0 for Rigaku Oxford Diffraction, GUI svn.r6498)
;
_audit_update_record
;
2024-04-23 deposited with the CCDC.	2024-06-24 downloaded from the CCDC.
;
_cell_angle_alpha 90
_cell_angle_beta 91.4434(10)
_cell_angle_gamma 90
_cell_formula_units_Z 12
_cell_length_a 8.83394(11)
_cell_length_b 19.19795(19)
_cell_length_c 49.5311(5)
_cell_measurement_reflns_used 89184
_cell_measurement_temperature 99.9(3)
_cell_measurement_theta_max 34.6870
_cell_measurement_theta_min 2.8050
_cell_volume 8397.49(16)
_computing_cell_refinement 'CrysAlisPro 1.171.42.90a (Rigaku OD, 2023)'
_computing_data_collection 'CrysAlisPro 1.171.42.90a (Rigaku OD, 2023)'
_computing_data_reduction 'CrysAlisPro 1.171.42.90a (Rigaku OD, 2023)'
_computing_molecular_graphics 'Olex2 1.5-ac5-024 (Dolomanov et al., 2009)'
_computing_publication_material 'Olex2 1.5-ac5-024 (Dolomanov et al., 2009)'
_computing_structure_refinement 'SHELXL 2018/3 (Sheldrick, 2015)'
_computing_structure_solution 'SHELXT  (Sheldrick, 2015)'
_diffrn_ambient_environment N~2~
_diffrn_ambient_temperature 99.9(3)
_diffrn_detector 'CCD plate'
_diffrn_detector_area_resol_mean 5.3114
_diffrn_detector_type Atlas
_diffrn_measured_fraction_theta_full 0.994
_diffrn_measured_fraction_theta_max 0.996
_diffrn_measurement_details
;
List of Runs (angles in degrees, time in seconds):

  # Type    Start    End  Width  t~exp~   \w     \q     \k     \f   Frames
#--------------------------------------------------------------------------
  1  \w    -42.00   8.00   1.00   38.50    --  -22.30 -77.00-120.00   50
  2  \w    -85.00 -35.00   1.00   38.50    --  -22.30 139.00-110.03   50
  3  \w    -82.00 -32.00   1.00   38.50    --  -22.30 135.00  20.00   50
  4  \w     -3.00  91.00   1.00   38.50    --   22.30  57.00 150.00   94
  5  \w    -46.00  47.00   1.00   38.50    --   22.30 -57.00-120.00   93
  6  \w    -46.00  47.00   1.00   38.50    --   22.30 -57.00   0.00   93
  7  \w     17.00  92.00   1.00   38.50    --   22.30-149.00 -85.53   75
  8  \w     -3.00  91.00   1.00   38.50    --   22.30  57.00 -90.00   94
  9  \w    -55.00  56.00   1.00   38.50    --   22.30 -19.00  60.00  111
;
_diffrn_measurement_device 'four-circle diffractometer'
_diffrn_measurement_device_type 'SuperNova, Dual, Cu at home/near, Atlas'
_diffrn_measurement_method '\w scans'
_diffrn_orient_matrix_type 'CrysAlisPro convention (1999,Acta A55,543-557)'
_diffrn_orient_matrix_UB_11 0.0144251000
_diffrn_orient_matrix_UB_12 0.0018892000
_diffrn_orient_matrix_UB_13 -0.0140038000
_diffrn_orient_matrix_UB_21 0.0771400000
_diffrn_orient_matrix_UB_22 0.0076144000
_diffrn_orient_matrix_UB_23 0.0030113000
_diffrn_orient_matrix_UB_31 0.0170489000
_diffrn_orient_matrix_UB_32 -0.0361110000
_diffrn_orient_matrix_UB_33 -0.0001005000
_diffrn_radiation_monochromator mirror
_diffrn_radiation_probe x-ray
_diffrn_radiation_type 'Mo K\a'
_diffrn_radiation_wavelength 0.71073
_diffrn_reflns_av_R_equivalents 0.0700
_diffrn_reflns_av_unetI/netI 0.0464
_diffrn_reflns_Laue_measured_fraction_full 0.994
_diffrn_reflns_Laue_measured_fraction_max 0.996
_diffrn_reflns_limit_h_max 12
_diffrn_reflns_limit_h_min -12
_diffrn_reflns_limit_k_max 27
_diffrn_reflns_limit_k_min -27
_diffrn_reflns_limit_l_max 69
_diffrn_reflns_limit_l_min -69
_diffrn_reflns_number 162456
_diffrn_reflns_point_group_measured_fraction_full 0.994
_diffrn_reflns_point_group_measured_fraction_max 0.996
_diffrn_reflns_theta_full 25.242
_diffrn_reflns_theta_max 30.034
_diffrn_reflns_theta_min 2.539
_diffrn_source 'micro-focus sealed X-ray tube'
_diffrn_source_type 'SuperNova (Mo) X-ray Source'
_exptl_absorpt_coefficient_mu 1.584
_exptl_absorpt_correction_T_max 1.000
_exptl_absorpt_correction_T_min 0.641
_exptl_absorpt_correction_type gaussian
_exptl_absorpt_process_details
;
CrysAlisPro 1.171.42.90a (Rigaku Oxford Diffraction, 2023)
Numerical absorption correction based on gaussian integration over
a multifaceted crystal model
Empirical absorption correction using spherical harmonics,
implemented in SCALE3 ABSPACK scaling algorithm.
;
_exptl_crystal_colour 'clear yellow'
_exptl_crystal_colour_lustre clear
_exptl_crystal_colour_primary yellow
_exptl_crystal_density_diffrn 1.891
_exptl_crystal_description irregular
_exptl_crystal_F_000 4680
_exptl_crystal_size_max 0.18
_exptl_crystal_size_mid 0.14
_exptl_crystal_size_min 0.11
_refine_diff_density_max 1.408
_refine_diff_density_min -2.549
_refine_diff_density_rms 0.185
_refine_ls_extinction_method none
_refine_ls_goodness_of_fit_ref 1.343
_refine_ls_hydrogen_treatment constr
_refine_ls_matrix_type full
_refine_ls_number_parameters 1039
_refine_ls_number_reflns 24488
_refine_ls_number_restraints 13
_refine_ls_restrained_S_all 1.344
_refine_ls_R_factor_all 0.0956
_refine_ls_R_factor_gt 0.0895
_refine_ls_shift/su_max 0.002
_refine_ls_shift/su_mean 0.000
_refine_ls_structure_factor_coef Fsqd
_refine_ls_weighting_details 'w=1/[\s^2^(Fo^2^)+105.6168P] where P=(Fo^2^+2Fc^2^)/3'
_refine_ls_weighting_scheme calc
_refine_ls_wR_factor_gt 0.1561
_refine_ls_wR_factor_ref 0.1584
_reflns_Friedel_coverage 0.000
_reflns_number_gt 22879
_reflns_number_total 24488
_reflns_threshold_expression 'I > 2\s(I)'
_cod_data_source_file d4dt01591f2.cif
_cod_data_source_block 7
_cod_depositor_comments 'Adding full bibliography for 7716449--7716457.cif.'
_cod_original_cell_volume 8397.50(16)
_cod_database_code 7716456
_shelx_shelxl_version_number 2018/3
_chemical_oxdiff_formula 'C19 H20 Cl4 F10 O2 P S Sb'
_shelx_space_group_comment
;
The symmetry employed for this shelxl refinement is uniquely defined
by the following loop, which should always be used as a source of
symmetry information in preference to the above space-group names.
They are only intended as comments.
;
_shelx_estimated_absorpt_t_max 0.845
_shelx_estimated_absorpt_t_min 0.764
_olex2_refinement_description
;
1. Fixed Uiso
 At 1.2 times of:
  All C(H,H) groups
 At 1.5 times of:
  All C(H,H,H) groups
2. Uiso/Uaniso restraints and constraints
S2 \\sim C24 \\sim H24A \\sim H24B: within 2A with sigma of 0.001 and sigma for
terminal atoms of 0.002 within 2A
Uanis(S2) = Uanis(C24)
3.a Secondary CH2 refined with riding coordinates:
 C43(H43A,H43B), C5(H5A,H5B), C24(H24A,H24B)
3.b Idealised Me refined as rotating group:
 C45(H45A,H45B,H45C), C46(H46A,H46B,H46C), C47(H47A,H47B,H47C), C49(H49A,H49B,
 H49C), C50(H50A,H50B,H50C), C51(H51A,H51B,H51C), C7(H7A,H7B,H7C), C8(H8A,H8B,
 H8C), C9(H9A,H9B,H9C), C11(H11A,H11B,H11C), C12(H12A,H12B,H12C), C13(H13A,H13B,
 H13C), C26(H26A,H26B,H26C), C27(H27A,H27B,H27C), C28(H28A,H28B,H28C), C30(H30A,
 H30B,H30C), C31(H31A,H31B,H31C), C32(H32A,H32B,H32C)
;
_olex2_date_sample_data_collection 2023-05-11
_olex2_submission_special_instructions 'No special instructions were received'
_oxdiff_exptl_absorpt_empirical_details
;
Empirical correction (ABSPACK) includes:
- Absorption correction using spherical harmonics
- Frame scaling
- Detector area scaling
;
_oxdiff_exptl_absorpt_empirical_full_max 1.386
_oxdiff_exptl_absorpt_empirical_full_min 0.673

loop_
_space_group_symop_operation_xyz
'x, y, z'
'-x, y+1/2, -z+1/2'
'-x, -y, -z'
'x, -y-1/2, z-1/2'

loop_
_atom_site_label
_atom_site_type_symbol
_atom_site_fract_x
_atom_site_fract_y
_atom_site_fract_z
_atom_site_U_iso_or_equiv
_atom_site_adp_type
_atom_site_occupancy
_atom_site_site_symmetry_order
_atom_site_calc_flag
_atom_site_refinement_flags_posn
_atom_site_refinement_flags_adp
_atom_site_refinement_flags_occupancy
_atom_site_disorder_assembly
_atom_site_disorder_group
Sb1 Sb 0.29546(4) 0.52405(2) 0.42257(2) 0.01317(8) Uani 1 1 d . . . . .
Sb2 Sb 0.02231(4) 0.04442(2) 0.41191(2) 0.00931(7) Uani 1 1 d . . . . .
Sb3 Sb -0.32679(4) -0.02686(2) 0.26081(2) 0.01209(8) Uani 1 1 d . . . . .
Cl9 Cl -0.81416(18) -0.11355(10) 0.21867(4) 0.0262(4) Uani 1 1 d . . . . .
Cl10 Cl -0.7690(2) -0.25882(9) 0.19072(4) 0.0264(4) Uani 1 1 d . . . . .
Cl11 Cl -0.4448(2) -0.32599(8) 0.19049(3) 0.0242(3) Uani 1 1 d . . . . .
Cl12 Cl -0.1797(2) -0.25563(8) 0.22418(3) 0.0232(3) Uani 1 1 d . . . . .
S3 S -0.26051(19) 0.00053(8) 0.21063(3) 0.0179(3) Uani 1 1 d . . . . .
P3 P -0.34685(19) 0.09511(8) 0.22029(3) 0.0150(3) Uani 1 1 d . . . . .
F21 F -0.0736(4) 0.0464(2) 0.28863(9) 0.0224(8) Uani 1 1 d . . . . .
F22 F 0.0077(5) -0.0154(3) 0.25476(9) 0.0295(10) Uani 1 1 d . . . . .
F23 F -0.0206(7) -0.1337(3) 0.28600(12) 0.0483(16) Uani 1 1 d . . . . .
F24 F -0.0848(5) -0.0696(3) 0.31946(10) 0.0324(10) Uani 1 1 d . . . . .
F25 F 0.1298(5) -0.0547(3) 0.30123(10) 0.0379(12) Uani 1 1 d . . . . .
F26 F -0.3430(5) 0.0042(2) 0.31926(8) 0.0220(8) Uani 1 1 d . . . . .
F27 F -0.5644(4) 0.0021(2) 0.29881(8) 0.0203(8) Uani 1 1 d . . . . .
F28 F -0.5729(6) -0.1353(2) 0.29946(12) 0.0414(13) Uani 1 1 d . . . . .
F29 F -0.3431(5) -0.1444(2) 0.31337(11) 0.0340(11) Uani 1 1 d . . . . .
F30 F -0.5083(7) -0.0982(3) 0.33883(11) 0.0468(15) Uani 1 1 d . . . . .
O5 O -0.2723(5) -0.1267(2) 0.25182(10) 0.0169(9) Uani 1 1 d . . . . .
O6 O -0.5345(5) -0.0617(2) 0.24687(10) 0.0163(9) Uani 1 1 d . . . . .
C39 C -0.0861(7) -0.0175(4) 0.27595(14) 0.0210(13) Uani 1 1 d . . . . .
C40 C -0.0153(8) -0.0697(4) 0.29605(16) 0.0254(15) Uani 1 1 d . . . . .
C41 C -0.4306(7) -0.0322(3) 0.30118(13) 0.0164(12) Uani 1 1 d . . . . .
C42 C -0.4644(9) -0.1033(4) 0.31392(15) 0.0233(14) Uani 1 1 d . . . . .
C43 C -0.3903(7) 0.0823(3) 0.25539(12) 0.0124(11) Uani 1 1 d . . . . .
H43A H -0.499224 0.089865 0.258654 0.015 Uiso 1 1 calc R U . . .
H43B H -0.329205 0.113291 0.267353 0.015 Uiso 1 1 calc R U . . .
C44 C -0.1962(8) 0.1620(4) 0.21677(13) 0.0211(13) Uani 1 1 d . . . . .
C45 C -0.0713(9) 0.1467(5) 0.23842(16) 0.0335(18) Uani 1 1 d . . . . .
H45A H -0.113906 0.150639 0.256438 0.050 Uiso 1 1 calc R U . . .
H45B H 0.011284 0.180366 0.236680 0.050 Uiso 1 1 calc R U . . .
H45C H -0.032259 0.099465 0.235863 0.050 Uiso 1 1 calc R U . . .
C46 C -0.2578(11) 0.2353(4) 0.2215(2) 0.039(2) Uani 1 1 d . . . . .
H46A H -0.331338 0.247091 0.207049 0.058 Uiso 1 1 calc R U . . .
H46B H -0.174189 0.268850 0.221457 0.058 Uiso 1 1 calc R U . . .
H46C H -0.307404 0.236962 0.238942 0.058 Uiso 1 1 calc R U . . .
C47 C -0.1225(10) 0.1556(5) 0.18934(17) 0.0368(19) Uani 1 1 d . . . . .
H47A H -0.083648 0.108166 0.187124 0.055 Uiso 1 1 calc R U . . .
H47B H -0.038767 0.188889 0.188302 0.055 Uiso 1 1 calc R U . . .
H47C H -0.197736 0.165565 0.174984 0.055 Uiso 1 1 calc R U . . .
C48 C -0.5253(8) 0.1158(4) 0.20102(15) 0.0224(14) Uani 1 1 d . . . . .
C49 C -0.6154(9) 0.1733(4) 0.21549(18) 0.0317(17) Uani 1 1 d . . . . .
H49A H -0.647424 0.155995 0.233064 0.047 Uiso 1 1 calc R U . . .
H49B H -0.704825 0.185842 0.204427 0.047 Uiso 1 1 calc R U . . .
H49C H -0.551063 0.214427 0.218140 0.047 Uiso 1 1 calc R U . . .
C50 C -0.4889(10) 0.1402(4) 0.17234(15) 0.0292(16) Uani 1 1 d . . . . .
H50A H -0.441659 0.186352 0.173218 0.044 Uiso 1 1 calc R U . . .
H50B H -0.582635 0.142674 0.161381 0.044 Uiso 1 1 calc R U . . .
H50C H -0.419158 0.107091 0.164153 0.044 Uiso 1 1 calc R U . . .
C51 C -0.6203(9) 0.0498(4) 0.19910(18) 0.0306(17) Uani 1 1 d . . . . .
H51A H -0.566472 0.014554 0.188703 0.046 Uiso 1 1 calc R U . . .
H51B H -0.717603 0.060244 0.190077 0.046 Uiso 1 1 calc R U . . .
H51C H -0.637887 0.031961 0.217300 0.046 Uiso 1 1 calc R U . . .
C52 C -0.3811(7) -0.1572(3) 0.23636(13) 0.0155(12) Uani 1 1 d . . . . .
C53 C -0.5226(7) -0.1232(3) 0.23418(13) 0.0144(11) Uani 1 1 d . . . . .
C54 C -0.6406(7) -0.1542(3) 0.21985(13) 0.0166(12) Uani 1 1 d . . . . .
C55 C -0.6180(8) -0.2182(3) 0.20717(13) 0.0177(12) Uani 1 1 d . . . . .
C56 C -0.4774(8) -0.2495(3) 0.20790(12) 0.0166(12) Uani 1 1 d . . . . .
C57 C -0.3573(8) -0.2187(3) 0.22257(13) 0.0178(12) Uani 1 1 d . . . . .
Cl1 Cl -0.19044(19) 0.60499(11) 0.37873(4) 0.0323(4) Uani 1 1 d . . . . .
Cl2 Cl -0.1556(2) 0.75471(9) 0.35285(4) 0.0252(3) Uani 1 1 d . . . . .
Cl3 Cl 0.1605(2) 0.82810(8) 0.35529(4) 0.0226(3) Uani 1 1 d . . . . .
Cl4 Cl 0.43109(19) 0.75783(8) 0.38762(4) 0.0217(3) Uani 1 1 d . . . . .
Cl5 Cl 0.51262(17) 0.07587(9) 0.46335(3) 0.0204(3) Uani 1 1 d . . . . .
Cl6 Cl 0.54415(19) 0.22881(9) 0.48628(4) 0.0235(3) Uani 1 1 d . . . . .
Cl7 Cl 0.2652(2) 0.32863(8) 0.48315(3) 0.0240(3) Uani 1 1 d . . . . .
Cl8 Cl -0.02791(18) 0.28347(8) 0.44991(3) 0.0181(3) Uani 1 1 d . . . . .
S1 S 0.3886(2) 0.48966(8) 0.37428(3) 0.0207(3) Uani 1 1 d . . . . .
S2 S -0.10592(17) 0.00706(8) 0.45677(3) 0.0150(2) Uani 1 1 d . . . . .
P1 P 0.2933(2) 0.39694(9) 0.38427(4) 0.0186(3) Uani 1 1 d . . . . .
P2 P -0.04857(18) -0.08952(8) 0.44349(3) 0.0121(3) Uani 1 1 d . . . . .
F1 F 0.2636(5) 0.5026(2) 0.48175(8) 0.0247(9) Uani 1 1 d . . . . .
F2 F 0.0491(5) 0.4955(2) 0.45924(9) 0.0243(9) Uani 1 1 d . . . . .
F3 F 0.0353(5) 0.6359(2) 0.45519(10) 0.0288(10) Uani 1 1 d . . . . .
F4 F 0.2516(5) 0.6470(2) 0.47567(11) 0.0327(11) Uani 1 1 d . . . . .
F5 F 0.0633(6) 0.5999(3) 0.49579(11) 0.0401(12) Uani 1 1 d . . . . .
F6 F 0.5398(5) 0.4570(2) 0.45461(9) 0.0231(8) Uani 1 1 d . . . . .
F7 F 0.6332(5) 0.5102(2) 0.41968(9) 0.0297(10) Uani 1 1 d . . . . .
F8 F 0.6037(7) 0.6343(3) 0.44544(14) 0.062(2) Uani 1 1 d . . . . .
F9 F 0.5189(6) 0.5797(3) 0.48029(12) 0.0443(14) Uani 1 1 d . . . . .
F10 F 0.7414(5) 0.5585(2) 0.46579(10) 0.0306(10) Uani 1 1 d . . . . .
F11 F 0.1453(5) 0.1268(2) 0.36550(9) 0.0226(8) Uani 1 1 d . . . . .
F12 F 0.0914(4) 0.0175(2) 0.35536(8) 0.0222(8) Uani 1 1 d . . . . .
F13 F 0.3472(5) -0.0211(2) 0.38588(9) 0.0242(9) Uani 1 1 d . . . . .
F14 F 0.4001(4) 0.0879(2) 0.39122(9) 0.0229(9) Uani 1 1 d . . . . .
F15 F 0.3815(5) 0.0444(2) 0.35125(9) 0.0262(9) Uani 1 1 d . . . . .
F16 F -0.2461(5) 0.0078(2) 0.37758(9) 0.0308(11) Uani 1 1 d . . . . .
F17 F -0.3016(4) 0.0808(3) 0.40964(9) 0.0325(11) Uani 1 1 d . . . . .
F18 F -0.1648(6) 0.1852(2) 0.37887(11) 0.0382(13) Uani 1 1 d . . . . .
F19 F -0.1416(5) 0.1097(3) 0.34740(10) 0.0330(11) Uani 1 1 d . . . . .
F20 F -0.3603(4) 0.1338(2) 0.36191(9) 0.0270(10) Uani 1 1 d . . . . .
O1 O 0.0915(5) 0.5552(2) 0.40589(10) 0.0182(9) Uani 1 1 d . . . . .
O2 O 0.3487(5) 0.6234(2) 0.41278(10) 0.0168(9) Uani 1 1 d . . . . .
O3 O 0.0020(5) 0.1440(2) 0.42453(9) 0.0136(8) Uani 1 1 d . . . . .
O4 O 0.2214(5) 0.0529(2) 0.43322(9) 0.0129(8) Uani 1 1 d . . . . .
C1 C 0.1798(8) 0.5339(3) 0.46190(14) 0.0186(12) Uani 1 1 d . . . . .
C2 C 0.1311(8) 0.6049(3) 0.47229(14) 0.0201(13) Uani 1 1 d . . . . .
C3 C 0.6004(8) 0.5741(4) 0.45815(16) 0.0248(15) Uani 1 1 d . . . . .
C4 C 0.5335(7) 0.5170(4) 0.44016(14) 0.0199(13) Uani 1 1 d . . . . .
C5 C 0.2294(7) 0.4153(3) 0.41799(12) 0.0141(11) Uani 1 1 d . . . . .
H5A H 0.281210 0.385386 0.431629 0.017 Uiso 1 1 calc R U . . .
H5B H 0.118506 0.409350 0.419238 0.017 Uiso 1 1 calc R U . . .
C6 C 0.4434(9) 0.3275(4) 0.38539(16) 0.0263(15) Uani 1 1 d . . . . .
C7 C 0.5498(10) 0.3419(4) 0.40943(18) 0.0317(17) Uani 1 1 d . . . . .
H7A H 0.590865 0.389135 0.407973 0.047 Uiso 1 1 calc R U . . .
H7B H 0.632959 0.308139 0.409584 0.047 Uiso 1 1 calc R U . . .
H7C H 0.493864 0.337753 0.426197 0.047 Uiso 1 1 calc R U . . .
C8 C 0.3714(11) 0.2548(4) 0.38905(18) 0.0344(19) Uani 1 1 d . . . . .
H8A H 0.303548 0.255902 0.404394 0.052 Uiso 1 1 calc R U . . .
H8B H 0.451382 0.220315 0.392452 0.052 Uiso 1 1 calc R U . . .
H8C H 0.313648 0.242173 0.372622 0.052 Uiso 1 1 calc R U . . .
C9 C 0.5340(11) 0.3306(4) 0.35924(18) 0.0354(19) Uani 1 1 d . . . . .
H9A H 0.465804 0.322533 0.343649 0.053 Uiso 1 1 calc R U . . .
H9B H 0.612978 0.294762 0.359786 0.053 Uiso 1 1 calc R U . . .
H9C H 0.581030 0.376655 0.357650 0.053 Uiso 1 1 calc R U . . .
C10 C 0.1268(9) 0.3756(4) 0.36185(14) 0.0247(15) Uani 1 1 d . . . . .
C11 C 0.0256(10) 0.3212(4) 0.37533(17) 0.036(2) Uani 1 1 d . . . . .
H11A H 0.083604 0.278327 0.378570 0.054 Uiso 1 1 calc R U . . .
H11B H -0.062050 0.310996 0.363453 0.054 Uiso 1 1 calc R U . . .
H11C H -0.009341 0.339465 0.392567 0.054 Uiso 1 1 calc R U . . .
C12 C 0.1764(12) 0.3497(4) 0.33459(15) 0.038(2) Uani 1 1 d . . . . .
H12A H 0.250326 0.382196 0.327226 0.056 Uiso 1 1 calc R U . . .
H12B H 0.088198 0.346612 0.322244 0.056 Uiso 1 1 calc R U . . .
H12C H 0.222716 0.303579 0.336650 0.056 Uiso 1 1 calc R U . . .
C13 C 0.0342(9) 0.4428(4) 0.35770(17) 0.0318(17) Uani 1 1 d . . . . .
H13A H 0.006032 0.461413 0.375293 0.048 Uiso 1 1 calc R U . . .
H13B H -0.057551 0.432468 0.346908 0.048 Uiso 1 1 calc R U . . .
H13C H 0.095211 0.477278 0.348247 0.048 Uiso 1 1 calc R U . . .
C14 C 0.0998(7) 0.6179(3) 0.39469(13) 0.0158(12) Uani 1 1 d . . . . .
C15 C -0.0205(7) 0.6485(4) 0.38081(13) 0.0179(12) Uani 1 1 d . . . . .
C16 C -0.0042(7) 0.7153(3) 0.36941(13) 0.0177(12) Uani 1 1 d . . . . .
C17 C 0.1356(8) 0.7494(3) 0.37117(14) 0.0192(13) Uani 1 1 d . . . . .
C18 C 0.2558(7) 0.7181(3) 0.38534(13) 0.0156(11) Uani 1 1 d . . . . .
C19 C 0.2385(7) 0.6538(3) 0.39740(13) 0.0148(11) Uani 1 1 d . . . . .
C20 C 0.1554(7) 0.0599(3) 0.37460(12) 0.0135(11) Uani 1 1 d . . . . .
C21 C 0.3240(7) 0.0427(3) 0.37602(14) 0.0183(12) Uani 1 1 d . . . . .
C22 C -0.2004(7) 0.0671(3) 0.39052(13) 0.0151(11) Uani 1 1 d . . . . .
C23 C -0.2161(8) 0.1258(4) 0.36975(15) 0.0209(13) Uani 1 1 d . . . . .
C24 C 0.0320(7) -0.0672(3) 0.41095(13) 0.0150(2) Uani 1 1 d . U . . .
H24A H -0.029584 -0.086376 0.395715 0.018 Uiso 1 1 calc R U . . .
H24B H 0.137486 -0.084096 0.409704 0.018 Uiso 1 1 calc R U . . .
C25 C -0.2242(8) -0.1425(3) 0.43914(14) 0.0191(13) Uani 1 1 d . . . . .
C26 C -0.3225(8) -0.1088(4) 0.41668(15) 0.0227(14) Uani 1 1 d . . . . .
H26A H -0.276437 -0.117034 0.399171 0.034 Uiso 1 1 calc R U . . .
H26B H -0.329692 -0.058597 0.419926 0.034 Uiso 1 1 calc R U . . .
H26C H -0.424056 -0.129376 0.416627 0.034 Uiso 1 1 calc R U . . .
C27 C -0.1890(9) -0.2180(4) 0.43192(17) 0.0273(16) Uani 1 1 d . . . . .
H27A H -0.283529 -0.242691 0.427541 0.041 Uiso 1 1 calc R U . . .
H27B H -0.137476 -0.240703 0.447307 0.041 Uiso 1 1 calc R U . . .
H27C H -0.123280 -0.219068 0.416271 0.041 Uiso 1 1 calc R U . . .
C28 C -0.3147(8) -0.1396(4) 0.46513(16) 0.0265(15) Uani 1 1 d . . . . .
H28A H -0.334218 -0.090936 0.469846 0.040 Uiso 1 1 calc R U . . .
H28B H -0.256520 -0.162023 0.479831 0.040 Uiso 1 1 calc R U . . .
H28C H -0.411171 -0.164094 0.462314 0.040 Uiso 1 1 calc R U . . .
C29 C 0.1038(7) -0.1309(3) 0.46480(12) 0.0141(11) Uani 1 1 d . . . . .
C30 C 0.1788(8) -0.1911(3) 0.44883(14) 0.0210(13) Uani 1 1 d . . . . .
H30A H 0.258495 -0.212692 0.460115 0.032 Uiso 1 1 calc R U . . .
H30B H 0.223042 -0.172337 0.432400 0.032 Uiso 1 1 calc R U . . .
H30C H 0.102087 -0.226020 0.443935 0.032 Uiso 1 1 calc R U . . .
C31 C 0.0397(8) -0.1577(4) 0.49120(14) 0.0246(14) Uani 1 1 d . . . . .
H31A H -0.026162 -0.197794 0.487444 0.037 Uiso 1 1 calc R U . . .
H31B H -0.018999 -0.120651 0.499653 0.037 Uiso 1 1 calc R U . . .
H31C H 0.123025 -0.171785 0.503437 0.037 Uiso 1 1 calc R U . . .
C32 C 0.2248(7) -0.0760(3) 0.47119(15) 0.0200(13) Uani 1 1 d . . . . .
H32A H 0.304642 -0.096482 0.482772 0.030 Uiso 1 1 calc R U . . .
H32B H 0.178834 -0.036638 0.480548 0.030 Uiso 1 1 calc R U . . .
H32C H 0.268639 -0.059657 0.454344 0.030 Uiso 1 1 calc R U . . .
C33 C 0.2383(7) 0.1163(3) 0.44451(12) 0.0124(11) Uani 1 1 d . . . . .
C34 C 0.3681(7) 0.1358(3) 0.45913(13) 0.0140(11) Uani 1 1 d . . . . .
C35 C 0.3789(7) 0.2029(3) 0.46997(13) 0.0156(12) Uani 1 1 d . . . . .
C36 C 0.2576(7) 0.2484(3) 0.46763(12) 0.0144(11) Uani 1 1 d . . . . .
C37 C 0.1276(7) 0.2289(3) 0.45291(12) 0.0121(10) Uani 1 1 d . . . . .
C38 C 0.1203(7) 0.1643(3) 0.44029(12) 0.0121(11) Uani 1 1 d . . . . .

loop_
_atom_site_aniso_label
_atom_site_aniso_U_11
_atom_site_aniso_U_22
_atom_site_aniso_U_33
_atom_site_aniso_U_23
_atom_site_aniso_U_13
_atom_site_aniso_U_12
Sb1 0.01451(18) 0.01106(17) 0.01378(18) 0.00201(14) -0.00248(14) -0.00336(14)
Sb2 0.00969(15) 0.00935(15) 0.00881(16) 0.00068(13) -0.00126(12) -0.00123(13)
Sb3 0.01305(17) 0.01092(17) 0.01223(17) -0.00262(13) -0.00142(13) 0.00078(13)
Cl9 0.0157(7) 0.0296(8) 0.0331(9) -0.0139(7) -0.0013(6) -0.0020(6)
Cl10 0.0282(8) 0.0270(8) 0.0240(8) -0.0116(7) 0.0014(7) -0.0119(7)
Cl11 0.0410(10) 0.0137(7) 0.0179(8) -0.0074(6) 0.0035(7) -0.0014(6)
Cl12 0.0307(9) 0.0184(7) 0.0204(8) -0.0023(6) -0.0021(6) 0.0107(6)
S3 0.0236(8) 0.0183(7) 0.0118(7) -0.0051(6) 0.0007(6) 0.0023(6)
P3 0.0190(7) 0.0136(7) 0.0124(7) -0.0024(6) -0.0002(6) -0.0020(6)
F21 0.0204(19) 0.0209(19) 0.026(2) -0.0056(17) -0.0048(16) -0.0009(15)
F22 0.0162(19) 0.045(3) 0.027(2) -0.005(2) 0.0024(16) 0.0058(18)
F23 0.059(3) 0.030(3) 0.054(4) -0.016(2) -0.033(3) 0.021(2)
F24 0.029(2) 0.042(3) 0.025(2) 0.006(2) -0.0104(19) 0.004(2)
F25 0.021(2) 0.055(3) 0.038(3) -0.006(2) -0.0123(19) 0.011(2)
F26 0.024(2) 0.0227(19) 0.019(2) -0.0058(16) 0.0000(16) -0.0057(16)
F27 0.0199(19) 0.0205(18) 0.021(2) -0.0014(15) 0.0057(15) 0.0034(15)
F28 0.039(3) 0.025(2) 0.060(4) 0.008(2) -0.011(2) -0.017(2)
F29 0.036(3) 0.021(2) 0.044(3) 0.011(2) -0.001(2) 0.0058(19)
F30 0.086(4) 0.029(3) 0.027(3) 0.005(2) 0.028(3) -0.005(3)
O5 0.020(2) 0.0105(19) 0.019(2) -0.0051(17) -0.0058(18) 0.0047(16)
O6 0.012(2) 0.015(2) 0.022(2) -0.0083(17) -0.0033(17) -0.0017(16)
C39 0.016(3) 0.024(3) 0.023(3) -0.007(3) -0.001(2) -0.004(2)
C40 0.020(3) 0.031(4) 0.025(4) -0.004(3) -0.009(3) 0.007(3)
C41 0.019(3) 0.016(3) 0.015(3) -0.006(2) 0.003(2) 0.002(2)
C42 0.031(4) 0.016(3) 0.023(4) 0.002(3) 0.005(3) 0.000(3)
C43 0.012(3) 0.016(3) 0.009(3) 0.003(2) -0.002(2) 0.003(2)
C44 0.032(4) 0.023(3) 0.009(3) 0.003(2) -0.002(2) -0.009(3)
C45 0.030(4) 0.046(5) 0.024(4) 0.001(3) 0.000(3) -0.021(4)
C46 0.057(6) 0.019(4) 0.041(5) -0.005(3) 0.002(4) -0.012(4)
C47 0.038(5) 0.047(5) 0.026(4) 0.003(4) 0.002(3) -0.016(4)
C48 0.024(3) 0.021(3) 0.022(3) -0.001(3) -0.006(3) 0.003(3)
C49 0.029(4) 0.033(4) 0.033(4) 0.000(3) 0.003(3) 0.013(3)
C50 0.041(4) 0.031(4) 0.015(3) 0.001(3) -0.005(3) 0.007(3)
C51 0.024(4) 0.026(4) 0.041(5) 0.007(3) -0.013(3) -0.003(3)
C52 0.019(3) 0.011(3) 0.016(3) -0.002(2) -0.002(2) -0.001(2)
C53 0.018(3) 0.011(2) 0.014(3) -0.002(2) 0.000(2) -0.002(2)
C54 0.016(3) 0.017(3) 0.017(3) -0.004(2) 0.001(2) -0.003(2)
C55 0.025(3) 0.017(3) 0.011(3) -0.004(2) 0.002(2) -0.006(2)
C56 0.029(3) 0.012(3) 0.009(3) -0.004(2) 0.002(2) -0.002(2)
C57 0.028(3) 0.011(3) 0.014(3) 0.000(2) 0.001(2) 0.004(2)
Cl1 0.0154(7) 0.0410(10) 0.0402(11) 0.0196(9) -0.0068(7) -0.0065(7)
Cl2 0.0227(8) 0.0295(8) 0.0233(8) 0.0074(7) -0.0021(6) 0.0084(6)
Cl3 0.0321(9) 0.0154(7) 0.0205(8) 0.0047(6) 0.0012(6) 0.0017(6)
Cl4 0.0244(8) 0.0148(7) 0.0256(8) 0.0034(6) -0.0037(6) -0.0078(6)
Cl5 0.0123(6) 0.0269(8) 0.0218(8) -0.0018(6) -0.0054(5) 0.0034(6)
Cl6 0.0215(7) 0.0272(8) 0.0214(8) 0.0008(6) -0.0085(6) -0.0112(6)
Cl7 0.0395(10) 0.0141(7) 0.0181(8) -0.0036(6) -0.0077(7) -0.0042(6)
Cl8 0.0229(7) 0.0127(6) 0.0187(7) -0.0009(5) 0.0002(6) 0.0042(5)
S1 0.0299(9) 0.0155(7) 0.0170(7) 0.0024(6) 0.0046(6) -0.0085(6)
S2 0.0161(5) 0.0144(5) 0.0144(5) -0.0003(4) 0.0014(4) -0.0001(4)
P1 0.0271(9) 0.0144(7) 0.0144(8) 0.0004(6) 0.0042(6) -0.0078(6)
P2 0.0141(7) 0.0123(6) 0.0100(7) 0.0028(5) 0.0007(5) -0.0012(5)
F1 0.039(2) 0.0219(19) 0.0134(19) 0.0033(15) -0.0020(17) 0.0066(18)
F2 0.025(2) 0.0193(19) 0.029(2) 0.0000(17) 0.0067(17) -0.0072(16)
F3 0.026(2) 0.022(2) 0.038(3) 0.0040(19) -0.0026(19) 0.0073(17)
F4 0.034(2) 0.017(2) 0.046(3) -0.0081(19) -0.003(2) -0.0017(18)
F5 0.058(3) 0.031(3) 0.032(3) -0.002(2) 0.019(2) 0.010(2)
F6 0.024(2) 0.0168(18) 0.028(2) 0.0086(16) -0.0054(16) 0.0002(16)
F7 0.025(2) 0.038(3) 0.026(2) 0.0017(19) 0.0046(17) -0.0063(19)
F8 0.077(4) 0.024(2) 0.081(5) 0.021(3) -0.061(4) -0.021(3)
F9 0.030(3) 0.056(3) 0.047(3) -0.032(3) -0.003(2) -0.002(2)
F10 0.018(2) 0.038(3) 0.035(3) 0.003(2) -0.0096(18) -0.0048(18)
F11 0.025(2) 0.0186(19) 0.024(2) 0.0093(16) 0.0080(16) -0.0022(16)
F12 0.0229(19) 0.028(2) 0.0159(19) -0.0042(16) -0.0009(15) -0.0071(16)
F13 0.022(2) 0.0195(19) 0.031(2) 0.0047(17) 0.0078(17) 0.0064(16)
F14 0.0140(18) 0.031(2) 0.024(2) -0.0051(17) 0.0022(15) -0.0084(16)
F15 0.024(2) 0.032(2) 0.023(2) -0.0049(18) 0.0123(16) -0.0045(18)
F16 0.041(3) 0.021(2) 0.029(2) 0.0097(17) -0.024(2) -0.0155(18)
F17 0.0112(18) 0.066(3) 0.020(2) 0.014(2) 0.0023(15) 0.0057(19)
F18 0.047(3) 0.015(2) 0.051(3) 0.009(2) -0.026(2) -0.0063(19)
F19 0.028(2) 0.046(3) 0.026(2) 0.016(2) 0.0024(18) 0.008(2)
F20 0.0129(18) 0.038(2) 0.030(2) 0.0179(19) -0.0064(16) -0.0030(17)
O1 0.015(2) 0.018(2) 0.022(2) 0.0071(18) -0.0023(17) -0.0025(17)
O2 0.014(2) 0.0116(19) 0.024(2) 0.0038(17) -0.0072(18) -0.0045(16)
O3 0.0099(18) 0.0097(18) 0.021(2) -0.0021(16) -0.0023(16) 0.0017(15)
O4 0.0103(18) 0.0127(19) 0.015(2) -0.0030(16) -0.0035(15) 0.0019(15)
C1 0.023(3) 0.012(3) 0.021(3) -0.001(2) 0.004(2) 0.000(2)
C2 0.026(3) 0.014(3) 0.020(3) 0.002(2) -0.001(3) 0.003(2)
C3 0.022(3) 0.024(3) 0.029(4) 0.000(3) -0.012(3) -0.001(3)
C4 0.018(3) 0.022(3) 0.019(3) 0.003(3) -0.005(2) -0.006(2)
C5 0.016(3) 0.013(3) 0.013(3) 0.002(2) 0.002(2) -0.006(2)
C6 0.039(4) 0.017(3) 0.023(4) -0.003(3) 0.013(3) -0.002(3)
C7 0.040(5) 0.020(3) 0.036(4) 0.000(3) 0.007(4) 0.005(3)
C8 0.051(5) 0.019(3) 0.034(4) 0.001(3) 0.015(4) -0.006(3)
C9 0.052(5) 0.025(4) 0.031(4) 0.001(3) 0.025(4) -0.006(3)
C10 0.035(4) 0.025(3) 0.014(3) -0.003(3) 0.000(3) -0.014(3)
C11 0.045(5) 0.034(4) 0.027(4) 0.001(3) -0.008(4) -0.028(4)
C12 0.070(6) 0.030(4) 0.012(3) -0.005(3) 0.001(4) -0.010(4)
C13 0.032(4) 0.036(4) 0.028(4) -0.002(3) -0.009(3) -0.012(3)
C14 0.015(3) 0.015(3) 0.017(3) 0.003(2) 0.000(2) 0.001(2)
C15 0.012(3) 0.025(3) 0.017(3) 0.006(2) 0.000(2) 0.000(2)
C16 0.019(3) 0.020(3) 0.014(3) 0.003(2) 0.001(2) 0.005(2)
C17 0.024(3) 0.014(3) 0.019(3) 0.004(2) 0.002(3) 0.003(2)
C18 0.018(3) 0.013(3) 0.016(3) -0.002(2) 0.000(2) 0.000(2)
C19 0.016(3) 0.014(3) 0.015(3) -0.003(2) -0.002(2) -0.002(2)
C20 0.015(3) 0.013(3) 0.012(3) -0.001(2) 0.003(2) -0.004(2)
C21 0.018(3) 0.017(3) 0.020(3) -0.002(2) 0.007(2) -0.004(2)
C22 0.009(2) 0.021(3) 0.016(3) 0.004(2) -0.001(2) -0.005(2)
C23 0.017(3) 0.021(3) 0.025(3) 0.002(3) -0.006(3) -0.002(2)
C24 0.0161(5) 0.0144(5) 0.0144(5) -0.0003(4) 0.0014(4) -0.0001(4)
C25 0.021(3) 0.019(3) 0.017(3) 0.003(2) -0.002(2) -0.008(2)
C26 0.023(3) 0.021(3) 0.024(3) 0.007(3) -0.006(3) -0.009(3)
C27 0.033(4) 0.015(3) 0.033(4) 0.002(3) -0.006(3) -0.007(3)
C28 0.017(3) 0.035(4) 0.028(4) 0.010(3) 0.005(3) -0.003(3)
C29 0.017(3) 0.015(3) 0.010(3) 0.003(2) -0.001(2) 0.001(2)
C30 0.023(3) 0.018(3) 0.022(3) 0.003(2) 0.004(3) 0.006(2)
C31 0.028(4) 0.029(4) 0.017(3) 0.008(3) -0.002(3) 0.000(3)
C32 0.015(3) 0.019(3) 0.026(4) 0.003(3) -0.004(2) 0.000(2)
C33 0.011(2) 0.015(3) 0.010(3) 0.000(2) 0.001(2) -0.001(2)
C34 0.010(2) 0.018(3) 0.014(3) 0.000(2) 0.001(2) -0.001(2)
C35 0.013(3) 0.020(3) 0.013(3) 0.002(2) -0.004(2) -0.009(2)
C36 0.021(3) 0.014(3) 0.008(3) 0.000(2) 0.001(2) -0.004(2)
C37 0.016(3) 0.012(2) 0.008(2) -0.002(2) 0.002(2) 0.002(2)
C38 0.012(3) 0.011(2) 0.013(3) -0.002(2) -0.004(2) -0.002(2)

loop_
_atom_type_symbol
_atom_type_description
_atom_type_scat_dispersion_real
_atom_type_scat_dispersion_imag
_atom_type_scat_source
C C 0.0033 0.0016 'International Tables Vol C Tables 4.2.6.8 and 6.1.1.4'
H H 0.0000 0.0000 'International Tables Vol C Tables 4.2.6.8 and 6.1.1.4'
Cl Cl 0.1484 0.1585 'International Tables Vol C Tables 4.2.6.8 and 6.1.1.4'
F F 0.0171 0.0103 'International Tables Vol C Tables 4.2.6.8 and 6.1.1.4'
O O 0.0106 0.0060 'International Tables Vol C Tables 4.2.6.8 and 6.1.1.4'
P P 0.1023 0.0942 'International Tables Vol C Tables 4.2.6.8 and 6.1.1.4'
S S 0.1246 0.1234 'International Tables Vol C Tables 4.2.6.8 and 6.1.1.4'
Sb Sb -0.5866 1.5461 'International Tables Vol C Tables 4.2.6.8 and 6.1.1.4'

loop_
_exptl_crystal_face_index_h
_exptl_crystal_face_index_k
_exptl_crystal_face_index_l
_exptl_crystal_face_perp_dist
0 -1 2 0.0548
0 1 -2 0.0548
0 2 5 0.0674
0 -2 -5 0.0663
3 0 5 0.0405
-4 4 -5 0.0705
-3 -3 -5 0.0772
-1 2 5 0.0732

loop_
_geom_angle_atom_site_label_1
_geom_angle_atom_site_label_2
_geom_angle_atom_site_label_3
_geom_angle
_geom_angle_site_symmetry_1
_geom_angle_site_symmetry_3
_geom_angle_publ_flag
O1 Sb1 S1 89.92(15) . . ?
O1 Sb1 C1 84.8(2) . . ?
O1 Sb1 C4 166.3(2) . . ?
O1 Sb1 C5 90.4(2) . . ?
O2 Sb1 S1 86.51(15) . . ?
O2 Sb1 O1 80.58(17) . . ?
O2 Sb1 C1 104.1(2) . . ?
O2 Sb1 C4 86.0(2) . . ?
O2 Sb1 C5 160.1(2) . . ?
C1 Sb1 S1 167.20(17) . . ?
C1 Sb1 C4 96.4(3) . . ?
C4 Sb1 S1 91.51(19) . . ?
C5 Sb1 S1 75.76(17) . . ?
C5 Sb1 C1 92.6(2) . . ?
C5 Sb1 C4 103.1(2) . . ?
O3 Sb2 S2 87.31(14) . . ?
O3 Sb2 O4 81.14(16) . . ?
O3 Sb2 C20 100.5(2) . . ?
O3 Sb2 C22 83.0(2) . . ?
O3 Sb2 C24 162.9(2) . . ?
O4 Sb2 S2 88.20(13) . . ?
O4 Sb2 C20 87.3(2) . . ?
O4 Sb2 C22 164.0(2) . . ?
O4 Sb2 C24 93.3(2) . . ?
C20 Sb2 S2 170.25(16) . . ?
C20 Sb2 C22 93.2(2) . . ?
C22 Sb2 S2 93.48(16) . . ?
C24 Sb2 S2 76.32(18) . . ?
C24 Sb2 C20 95.3(2) . . ?
C24 Sb2 C22 102.6(2) . . ?
O5 Sb3 S3 85.50(14) . . ?
O5 Sb3 O6 80.41(17) . . ?
O5 Sb3 C39 85.4(2) . . ?
O5 Sb3 C41 105.1(2) . . ?
O5 Sb3 C43 160.3(2) . . ?
O6 Sb3 S3 88.04(14) . . ?
O6 Sb3 C39 165.5(2) . . ?
O6 Sb3 C41 84.4(2) . . ?
O6 Sb3 C43 92.7(2) . . ?
C39 Sb3 S3 93.93(19) . . ?
C41 Sb3 S3 165.74(17) . . ?
C41 Sb3 C39 96.4(2) . . ?
C43 Sb3 S3 75.75(16) . . ?
C43 Sb3 C39 101.7(2) . . ?
C43 Sb3 C41 92.5(2) . . ?
P3 S3 Sb3 82.05(7) . . ?
C43 P3 S3 101.3(2) . . ?
C43 P3 C44 110.7(3) . . ?
C43 P3 C48 108.9(3) . . ?
C44 P3 S3 108.7(3) . . ?
C44 P3 C48 113.7(3) . . ?
C48 P3 S3 112.8(2) . . ?
C52 O5 Sb3 111.4(4) . . ?
C53 O6 Sb3 111.3(4) . . ?
F21 C39 Sb3 106.7(4) . . ?
F21 C39 C40 105.0(5) . . ?
F22 C39 Sb3 109.7(4) . . ?
F22 C39 F21 106.3(5) . . ?
F22 C39 C40 106.0(6) . . ?
C40 C39 Sb3 122.1(5) . . ?
F23 C40 F25 107.3(6) . . ?
F23 C40 C39 110.6(6) . . ?
F24 C40 F23 108.5(7) . . ?
F24 C40 F25 107.2(6) . . ?
F24 C40 C39 112.2(6) . . ?
F25 C40 C39 110.9(6) . . ?
F26 C41 Sb3 109.2(4) . . ?
F26 C41 C42 107.4(5) . . ?
F27 C41 Sb3 106.2(4) . . ?
F27 C41 F26 106.8(5) . . ?
F27 C41 C42 106.8(5) . . ?
C42 C41 Sb3 119.9(4) . . ?
F28 C42 C41 109.5(6) . . ?
F29 C42 F28 106.5(6) . . ?
F29 C42 C41 110.7(6) . . ?
F30 C42 F28 108.4(7) . . ?
F30 C42 F29 108.8(6) . . ?
F30 C42 C41 112.8(6) . . ?
Sb3 C43 H43A 111.6 . . ?
Sb3 C43 H43B 111.6 . . ?
P3 C43 Sb3 100.9(3) . . ?
P3 C43 H43A 111.6 . . ?
P3 C43 H43B 111.6 . . ?
H43A C43 H43B 109.4 . . ?
C45 C44 P3 107.6(5) . . ?
C46 C44 P3 111.3(6) . . ?
C46 C44 C45 108.6(6) . . ?
C47 C44 P3 110.5(5) . . ?
C47 C44 C45 106.8(7) . . ?
C47 C44 C46 111.8(7) . . ?
C44 C45 H45A 109.5 . . ?
C44 C45 H45B 109.5 . . ?
C44 C45 H45C 109.5 . . ?
H45A C45 H45B 109.5 . . ?
H45A C45 H45C 109.5 . . ?
H45B C45 H45C 109.5 . . ?
C44 C46 H46A 109.5 . . ?
C44 C46 H46B 109.5 . . ?
C44 C46 H46C 109.5 . . ?
H46A C46 H46B 109.5 . . ?
H46A C46 H46C 109.5 . . ?
H46B C46 H46C 109.5 . . ?
C44 C47 H47A 109.5 . . ?
C44 C47 H47B 109.5 . . ?
C44 C47 H47C 109.5 . . ?
H47A C47 H47B 109.5 . . ?
H47A C47 H47C 109.5 . . ?
H47B C47 H47C 109.5 . . ?
C49 C48 P3 110.7(5) . . ?
C50 C48 P3 110.1(5) . . ?
C50 C48 C49 109.4(6) . . ?
C51 C48 P3 108.2(5) . . ?
C51 C48 C49 109.5(7) . . ?
C51 C48 C50 108.9(6) . . ?
C48 C49 H49A 109.5 . . ?
C48 C49 H49B 109.5 . . ?
C48 C49 H49C 109.5 . . ?
H49A C49 H49B 109.5 . . ?
H49A C49 H49C 109.5 . . ?
H49B C49 H49C 109.5 . . ?
C48 C50 H50A 109.5 . . ?
C48 C50 H50B 109.5 . . ?
C48 C50 H50C 109.5 . . ?
H50A C50 H50B 109.5 . . ?
H50A C50 H50C 109.5 . . ?
H50B C50 H50C 109.5 . . ?
C48 C51 H51A 109.5 . . ?
C48 C51 H51B 109.5 . . ?
C48 C51 H51C 109.5 . . ?
H51A C51 H51B 109.5 . . ?
H51A C51 H51C 109.5 . . ?
H51B C51 H51C 109.5 . . ?
O5 C52 C53 117.3(5) . . ?
O5 C52 C57 122.4(6) . . ?
C57 C52 C53 120.2(6) . . ?
O6 C53 C52 116.8(5) . . ?
O6 C53 C54 123.6(6) . . ?
C54 C53 C52 119.6(6) . . ?
C53 C54 Cl9 118.8(5) . . ?
C53 C54 C55 119.8(6) . . ?
C55 C54 Cl9 121.4(5) . . ?
C54 C55 Cl10 119.4(5) . . ?
C56 C55 Cl10 120.0(5) . . ?
C56 C55 C54 120.7(6) . . ?
C55 C56 Cl11 121.2(5) . . ?
C55 C56 C57 120.0(6) . . ?
C57 C56 Cl11 118.8(5) . . ?
C52 C57 Cl12 118.6(5) . . ?
C52 C57 C56 119.5(6) . . ?
C56 C57 Cl12 121.8(5) . . ?
P1 S1 Sb1 81.83(7) . . ?
P2 S2 Sb2 81.89(7) . . ?
C5 P1 S1 101.2(2) . . ?
C5 P1 C6 110.3(3) . . ?
C5 P1 C10 109.4(3) . . ?
C6 P1 S1 109.4(2) . . ?
C10 P1 S1 111.8(2) . . ?
C10 P1 C6 114.0(4) . . ?
C24 P2 S2 100.2(2) . . ?
C24 P2 C25 111.5(3) . . ?
C24 P2 C29 107.9(3) . . ?
C25 P2 S2 108.8(2) . . ?
C25 P2 C29 114.8(3) . . ?
C29 P2 S2 112.8(2) . . ?
C14 O1 Sb1 112.0(4) . . ?
C19 O2 Sb1 111.9(4) . . ?
C38 O3 Sb2 112.3(3) . . ?
C33 O4 Sb2 111.9(3) . . ?
F1 C1 Sb1 109.9(4) . . ?
F1 C1 F2 105.9(5) . . ?
F1 C1 C2 107.8(5) . . ?
F2 C1 Sb1 105.8(4) . . ?
F2 C1 C2 105.7(5) . . ?
C2 C1 Sb1 120.7(5) . . ?
F3 C2 F4 107.5(5) . . ?
F3 C2 F5 107.4(6) . . ?
F3 C2 C1 111.6(6) . . ?
F4 C2 C1 110.5(6) . . ?
F5 C2 F4 107.9(6) . . ?
F5 C2 C1 111.7(6) . . ?
F8 C3 F9 110.0(7) . . ?
F8 C3 F10 107.6(6) . . ?
F8 C3 C4 111.4(6) . . ?
F9 C3 C4 109.3(6) . . ?
F10 C3 F9 107.8(6) . . ?
F10 C3 C4 110.7(6) . . ?
F6 C4 Sb1 106.3(4) . . ?
F6 C4 F7 106.9(6) . . ?
F6 C4 C3 107.0(5) . . ?
F7 C4 Sb1 109.3(4) . . ?
F7 C4 C3 104.8(6) . . ?
C3 C4 Sb1 121.8(5) . . ?
Sb1 C5 H5A 111.5 . . ?
Sb1 C5 H5B 111.5 . . ?
P1 C5 Sb1 101.2(3) . . ?
P1 C5 H5A 111.5 . . ?
P1 C5 H5B 111.5 . . ?
H5A C5 H5B 109.4 . . ?
C7 C6 P1 108.3(5) . . ?
C7 C6 C8 108.7(7) . . ?
C7 C6 C9 109.0(7) . . ?
C8 C6 P1 110.6(6) . . ?
C9 C6 P1 109.2(6) . . ?
C9 C6 C8 111.0(6) . . ?
C6 C7 H7A 109.5 . . ?
C6 C7 H7B 109.5 . . ?
C6 C7 H7C 109.5 . . ?
H7A C7 H7B 109.5 . . ?
H7A C7 H7C 109.5 . . ?
H7B C7 H7C 109.5 . . ?
C6 C8 H8A 109.5 . . ?
C6 C8 H8B 109.5 . . ?
C6 C8 H8C 109.5 . . ?
H8A C8 H8B 109.5 . . ?
H8A C8 H8C 109.5 . . ?
H8B C8 H8C 109.5 . . ?
C6 C9 H9A 109.5 . . ?
C6 C9 H9B 109.5 . . ?
C6 C9 H9C 109.5 . . ?
H9A C9 H9B 109.5 . . ?
H9A C9 H9C 109.5 . . ?
H9B C9 H9C 109.5 . . ?
C11 C10 P1 110.4(5) . . ?
C12 C10 P1 111.2(6) . . ?
C12 C10 C11 110.4(6) . . ?
C12 C10 C13 108.7(7) . . ?
C13 C10 P1 107.7(5) . . ?
C13 C10 C11 108.3(7) . . ?
C10 C11 H11A 109.5 . . ?
C10 C11 H11B 109.5 . . ?
C10 C11 H11C 109.5 . . ?
H11A C11 H11B 109.5 . . ?
H11A C11 H11C 109.5 . . ?
H11B C11 H11C 109.5 . . ?
C10 C12 H12A 109.5 . . ?
C10 C12 H12B 109.5 . . ?
C10 C12 H12C 109.5 . . ?
H12A C12 H12B 109.5 . . ?
H12A C12 H12C 109.5 . . ?
H12B C12 H12C 109.5 . . ?
C10 C13 H13A 109.5 . . ?
C10 C13 H13B 109.5 . . ?
C10 C13 H13C 109.5 . . ?
H13A C13 H13B 109.5 . . ?
H13A C13 H13C 109.5 . . ?
H13B C13 H13C 109.5 . . ?
O1 C14 C15 122.9(6) . . ?
O1 C14 C19 117.4(5) . . ?
C15 C14 C19 119.7(6) . . ?
C14 C15 Cl1 118.8(5) . . ?
C14 C15 C16 120.0(6) . . ?
C16 C15 Cl1 121.1(5) . . ?
C15 C16 Cl2 120.2(5) . . ?
C17 C16 Cl2 119.8(5) . . ?
C17 C16 C15 120.0(6) . . ?
C16 C17 Cl3 120.4(5) . . ?
C18 C17 Cl3 120.3(5) . . ?
C18 C17 C16 119.3(6) . . ?
C17 C18 Cl4 120.9(5) . . ?
C19 C18 Cl4 118.3(5) . . ?
C19 C18 C17 120.8(6) . . ?
O2 C19 C14 117.0(5) . . ?
O2 C19 C18 122.9(5) . . ?
C18 C19 C14 120.1(6) . . ?
F11 C20 Sb2 111.6(4) . . ?
F11 C20 F12 108.0(5) . . ?
F11 C20 C21 106.0(5) . . ?
F12 C20 Sb2 106.3(4) . . ?
F12 C20 C21 106.8(5) . . ?
C21 C20 Sb2 117.8(4) . . ?
F13 C21 F15 107.5(5) . . ?
F13 C21 C20 110.9(5) . . ?
F14 C21 F13 108.8(6) . . ?
F14 C21 F15 107.8(5) . . ?
F14 C21 C20 111.5(5) . . ?
F15 C21 C20 110.2(5) . . ?
F16 C22 Sb2 107.7(4) . . ?
F16 C22 C23 106.2(5) . . ?
F17 C22 Sb2 107.1(4) . . ?
F17 C22 F16 107.4(5) . . ?
F17 C22 C23 106.2(5) . . ?
C23 C22 Sb2 121.5(4) . . ?
F18 C23 F19 108.3(6) . . ?
F18 C23 F20 108.8(6) . . ?
F18 C23 C22 112.7(6) . . ?
F19 C23 C22 110.4(6) . . ?
F20 C23 F19 105.8(6) . . ?
F20 C23 C22 110.5(5) . . ?
Sb2 C24 H24A 111.5 . . ?
Sb2 C24 H24B 111.5 . . ?
P2 C24 Sb2 101.4(3) . . ?
P2 C24 H24A 111.5 . . ?
P2 C24 H24B 111.5 . . ?
H24A C24 H24B 109.3 . . ?
C26 C25 P2 107.9(4) . . ?
C27 C25 P2 111.8(5) . . ?
C27 C25 C26 110.2(6) . . ?
C27 C25 C28 110.2(6) . . ?
C28 C25 P2 109.5(5) . . ?
C28 C25 C26 107.2(6) . . ?
C25 C26 H26A 109.5 . . ?
C25 C26 H26B 109.5 . . ?
C25 C26 H26C 109.5 . . ?
H26A C26 H26B 109.5 . . ?
H26A C26 H26C 109.5 . . ?
H26B C26 H26C 109.5 . . ?
C25 C27 H27A 109.5 . . ?
C25 C27 H27B 109.5 . . ?
C25 C27 H27C 109.5 . . ?
H27A C27 H27B 109.5 . . ?
H27A C27 H27C 109.5 . . ?
H27B C27 H27C 109.5 . . ?
C25 C28 H28A 109.5 . . ?
C25 C28 H28B 109.5 . . ?
C25 C28 H28C 109.5 . . ?
H28A C28 H28B 109.5 . . ?
H28A C28 H28C 109.5 . . ?
H28B C28 H28C 109.5 . . ?
C30 C29 P2 109.8(4) . . ?
C31 C29 P2 110.4(4) . . ?
C31 C29 C30 110.9(5) . . ?
C31 C29 C32 109.1(5) . . ?
C32 C29 P2 108.3(4) . . ?
C32 C29 C30 108.2(5) . . ?
C29 C30 H30A 109.5 . . ?
C29 C30 H30B 109.5 . . ?
C29 C30 H30C 109.5 . . ?
H30A C30 H30B 109.5 . . ?
H30A C30 H30C 109.5 . . ?
H30B C30 H30C 109.5 . . ?
C29 C31 H31A 109.5 . . ?
C29 C31 H31B 109.5 . . ?
C29 C31 H31C 109.5 . . ?
H31A C31 H31B 109.5 . . ?
H31A C31 H31C 109.5 . . ?
H31B C31 H31C 109.5 . . ?
C29 C32 H32A 109.5 . . ?
C29 C32 H32B 109.5 . . ?
C29 C32 H32C 109.5 . . ?
H32A C32 H32B 109.5 . . ?
H32A C32 H32C 109.5 . . ?
H32B C32 H32C 109.5 . . ?
O4 C33 C34 122.8(5) . . ?
O4 C33 C38 117.3(5) . . ?
C34 C33 C38 119.9(5) . . ?
C33 C34 Cl5 118.7(5) . . ?
C33 C34 C35 119.7(6) . . ?
C35 C34 Cl5 121.6(5) . . ?
C34 C35 Cl6 119.6(5) . . ?
C36 C35 Cl6 120.1(5) . . ?
C36 C35 C34 120.3(5) . . ?
C35 C36 Cl7 120.4(5) . . ?
C35 C36 C37 119.9(5) . . ?
C37 C36 Cl7 119.7(5) . . ?
C36 C37 Cl8 121.5(5) . . ?
C38 C37 Cl8 118.3(5) . . ?
C38 C37 C36 120.2(5) . . ?
O3 C38 C33 117.3(5) . . ?
O3 C38 C37 123.1(5) . . ?
C37 C38 C33 119.6(5) . . ?

loop_
_geom_bond_atom_site_label_1
_geom_bond_atom_site_label_2
_geom_bond_distance
_geom_bond_site_symmetry_2
_geom_bond_publ_flag
Sb1 S1 2.6329(18) . ?
Sb1 O1 2.052(4) . ?
Sb1 O2 2.027(4) . ?
Sb1 C1 2.231(7) . ?
Sb1 C4 2.259(6) . ?
Sb1 C5 2.178(6) . ?
Sb2 S2 2.6194(16) . ?
Sb2 O3 2.022(4) . ?
Sb2 O4 2.035(4) . ?
Sb2 C20 2.235(6) . ?
Sb2 C22 2.254(6) . ?
Sb2 C24 2.146(6) . ?
Sb3 S3 2.6212(17) . ?
Sb3 O5 2.029(4) . ?
Sb3 O6 2.057(4) . ?
Sb3 C39 2.244(6) . ?
Sb3 C41 2.223(6) . ?
Sb3 C43 2.185(6) . ?
Cl9 C54 1.720(7) . ?
Cl10 C55 1.731(7) . ?
Cl11 C56 1.731(6) . ?
Cl12 C57 1.721(7) . ?
S3 P3 2.031(2) . ?
P3 C43 1.807(6) . ?
P3 C44 1.861(7) . ?
P3 C48 1.865(7) . ?
F21 C39 1.383(8) . ?
F22 C39 1.354(8) . ?
F23 C40 1.325(9) . ?
F24 C40 1.325(9) . ?
F25 C40 1.333(8) . ?
F26 C41 1.361(7) . ?
F27 C41 1.356(7) . ?
F28 C42 1.333(9) . ?
F29 C42 1.331(8) . ?
F30 C42 1.307(8) . ?
O5 C52 1.348(7) . ?
O6 C53 1.342(7) . ?
C39 C40 1.534(10) . ?
C41 C42 1.536(9) . ?
C43 H43A 0.9900 . ?
C43 H43B 0.9900 . ?
C44 C45 1.547(10) . ?
C44 C46 1.529(11) . ?
C44 C47 1.526(11) . ?
C45 H45A 0.9800 . ?
C45 H45B 0.9800 . ?
C45 H45C 0.9800 . ?
C46 H46A 0.9800 . ?
C46 H46B 0.9800 . ?
C46 H46C 0.9800 . ?
C47 H47A 0.9800 . ?
C47 H47B 0.9800 . ?
C47 H47C 0.9800 . ?
C48 C49 1.547(10) . ?
C48 C50 1.537(10) . ?
C48 C51 1.522(10) . ?
C49 H49A 0.9800 . ?
C49 H49B 0.9800 . ?
C49 H49C 0.9800 . ?
C50 H50A 0.9800 . ?
C50 H50B 0.9800 . ?
C50 H50C 0.9800 . ?
C51 H51A 0.9800 . ?
C51 H51B 0.9800 . ?
C51 H51C 0.9800 . ?
C52 C53 1.412(9) . ?
C52 C57 1.382(8) . ?
C53 C54 1.382(8) . ?
C54 C55 1.396(9) . ?
C55 C56 1.379(9) . ?
C56 C57 1.402(9) . ?
Cl1 C15 1.719(7) . ?
Cl2 C16 1.726(6) . ?
Cl3 C17 1.720(7) . ?
Cl4 C18 1.728(7) . ?
Cl5 C34 1.727(6) . ?
Cl6 C35 1.724(6) . ?
Cl7 C36 1.721(6) . ?
Cl8 C37 1.731(6) . ?
S1 P1 2.036(2) . ?
S2 P2 2.036(2) . ?
P1 C5 1.811(6) . ?
P1 C6 1.880(8) . ?
P1 C10 1.866(7) . ?
P2 C24 1.829(7) . ?
P2 C25 1.863(7) . ?
P2 C29 1.867(6) . ?
F1 C1 1.357(8) . ?
F2 C1 1.373(7) . ?
F3 C2 1.324(8) . ?
F4 C2 1.343(8) . ?
F5 C2 1.326(8) . ?
F6 C4 1.357(7) . ?
F7 C4 1.367(8) . ?
F8 C3 1.317(9) . ?
F9 C3 1.331(10) . ?
F10 C3 1.327(8) . ?
F11 C20 1.363(7) . ?
F12 C20 1.365(7) . ?
F13 C21 1.332(8) . ?
F14 C21 1.322(7) . ?
F15 C21 1.340(7) . ?
F16 C22 1.364(7) . ?
F17 C22 1.345(8) . ?
F18 C23 1.304(8) . ?
F19 C23 1.338(9) . ?
F20 C23 1.331(7) . ?
O1 C14 1.329(7) . ?
O2 C19 1.353(7) . ?
O3 C38 1.346(7) . ?
O4 C33 1.345(7) . ?
C1 C2 1.522(9) . ?
C3 C4 1.523(10) . ?
C5 H5A 0.9900 . ?
C5 H5B 0.9900 . ?
C6 C7 1.524(12) . ?
C6 C8 1.545(10) . ?
C6 C9 1.541(10) . ?
C7 H7A 0.9800 . ?
C7 H7B 0.9800 . ?
C7 H7C 0.9800 . ?
C8 H8A 0.9800 . ?
C8 H8B 0.9800 . ?
C8 H8C 0.9800 . ?
C9 H9A 0.9800 . ?
C9 H9B 0.9800 . ?
C9 H9C 0.9800 . ?
C10 C11 1.540(10) . ?
C10 C12 1.514(10) . ?
C10 C13 1.538(11) . ?
C11 H11A 0.9800 . ?
C11 H11B 0.9800 . ?
C11 H11C 0.9800 . ?
C12 H12A 0.9800 . ?
C12 H12B 0.9800 . ?
C12 H12C 0.9800 . ?
C13 H13A 0.9800 . ?
C13 H13B 0.9800 . ?
C13 H13C 0.9800 . ?
C14 C15 1.382(8) . ?
C14 C19 1.409(8) . ?
C15 C16 1.410(9) . ?
C16 C17 1.398(9) . ?
C17 C18 1.394(9) . ?
C18 C19 1.382(9) . ?
C20 C21 1.526(9) . ?
C22 C23 1.529(9) . ?
C24 H24A 0.9900 . ?
C24 H24B 0.9900 . ?
C25 C26 1.536(9) . ?
C25 C27 1.527(10) . ?
C25 C28 1.533(10) . ?
C26 H26A 0.9800 . ?
C26 H26B 0.9800 . ?
C26 H26C 0.9800 . ?
C27 H27A 0.9800 . ?
C27 H27B 0.9800 . ?
C27 H27C 0.9800 . ?
C28 H28A 0.9800 . ?
C28 H28B 0.9800 . ?
C28 H28C 0.9800 . ?
C29 C30 1.557(9) . ?
C29 C31 1.527(9) . ?
C29 C32 1.529(9) . ?
C30 H30A 0.9800 . ?
C30 H30B 0.9800 . ?
C30 H30C 0.9800 . ?
C31 H31A 0.9800 . ?
C31 H31B 0.9800 . ?
C31 H31C 0.9800 . ?
C32 H32A 0.9800 . ?
C32 H32B 0.9800 . ?
C32 H32C 0.9800 . ?
C33 C34 1.392(8) . ?
C33 C38 1.404(8) . ?
C34 C35 1.398(9) . ?
C35 C36 1.385(9) . ?
C36 C37 1.396(8) . ?
C37 C38 1.389(8) . ?

loop_
_geom_torsion_atom_site_label_1
_geom_torsion_atom_site_label_2
_geom_torsion_atom_site_label_3
_geom_torsion_atom_site_label_4
_geom_torsion
_geom_torsion_site_symmetry_1
_geom_torsion_site_symmetry_2
_geom_torsion_site_symmetry_3
_geom_torsion_site_symmetry_4
_geom_torsion_publ_flag
Sb1 O1 C14 C15 176.2(5) . . . . ?
Sb1 O1 C14 C19 -3.9(7) . . . . ?
Sb1 O2 C19 C14 10.4(7) . . . . ?
Sb1 O2 C19 C18 -171.7(5) . . . . ?
Sb1 C1 C2 F3 59.3(7) . . . . ?
Sb1 C1 C2 F4 -60.4(7) . . . . ?
Sb1 C1 C2 F5 179.4(5) . . . . ?
Sb2 O3 C38 C33 2.5(7) . . . . ?
Sb2 O3 C38 C37 -175.5(5) . . . . ?
Sb2 O4 C33 C34 -177.2(5) . . . . ?
Sb2 O4 C33 C38 0.7(7) . . . . ?
Sb2 C20 C21 F13 51.6(6) . . . . ?
Sb2 C20 C21 F14 -69.9(6) . . . . ?
Sb2 C20 C21 F15 170.5(4) . . . . ?
Sb2 C22 C23 F18 -51.8(8) . . . . ?
Sb2 C22 C23 F19 69.5(7) . . . . ?
Sb2 C22 C23 F20 -173.8(4) . . . . ?
Sb3 O5 C52 C53 -13.7(7) . . . . ?
Sb3 O5 C52 C57 165.1(5) . . . . ?
Sb3 O6 C53 C52 9.8(7) . . . . ?
Sb3 O6 C53 C54 -171.4(5) . . . . ?
Sb3 C39 C40 F23 58.9(8) . . . . ?
Sb3 C39 C40 F24 -62.4(7) . . . . ?
Sb3 C39 C40 F25 177.8(5) . . . . ?
Sb3 C41 C42 F28 -66.8(7) . . . . ?
Sb3 C41 C42 F29 50.3(7) . . . . ?
Sb3 C41 C42 F30 172.4(5) . . . . ?
Cl9 C54 C55 Cl10 -1.9(8) . . . . ?
Cl9 C54 C55 C56 178.8(5) . . . . ?
Cl10 C55 C56 Cl11 4.8(8) . . . . ?
Cl10 C55 C56 C57 -176.2(5) . . . . ?
Cl11 C56 C57 Cl12 -1.1(8) . . . . ?
Cl11 C56 C57 C52 179.4(5) . . . . ?
S3 P3 C43 Sb3 -2.4(2) . . . . ?
S3 P3 C44 C45 -65.9(5) . . . . ?
S3 P3 C44 C46 175.2(5) . . . . ?
S3 P3 C44 C47 50.4(6) . . . . ?
S3 P3 C48 C49 160.0(5) . . . . ?
S3 P3 C48 C50 -78.9(5) . . . . ?
S3 P3 C48 C51 40.1(6) . . . . ?
F21 C39 C40 F23 -179.9(6) . . . . ?
F21 C39 C40 F24 58.9(7) . . . . ?
F21 C39 C40 F25 -61.0(7) . . . . ?
F22 C39 C40 F23 -67.6(8) . . . . ?
F22 C39 C40 F24 171.2(6) . . . . ?
F22 C39 C40 F25 51.4(7) . . . . ?
F26 C41 C42 F28 168.0(6) . . . . ?
F26 C41 C42 F29 -74.9(7) . . . . ?
F26 C41 C42 F30 47.2(8) . . . . ?
F27 C41 C42 F28 53.8(7) . . . . ?
F27 C41 C42 F29 170.9(5) . . . . ?
F27 C41 C42 F30 -67.0(7) . . . . ?
O5 C52 C53 O6 2.6(9) . . . . ?
O5 C52 C53 C54 -176.3(6) . . . . ?
O5 C52 C57 Cl12 -2.7(9) . . . . ?
O5 C52 C57 C56 176.9(6) . . . . ?
O6 C53 C54 Cl9 -1.5(9) . . . . ?
O6 C53 C54 C55 179.8(6) . . . . ?
C43 P3 C44 C45 44.6(6) . . . . ?
C43 P3 C44 C46 -74.3(6) . . . . ?
C43 P3 C44 C47 160.8(5) . . . . ?
C43 P3 C48 C49 48.4(6) . . . . ?
C43 P3 C48 C50 169.5(5) . . . . ?
C43 P3 C48 C51 -71.5(6) . . . . ?
C44 P3 C43 Sb3 -117.6(3) . . . . ?
C44 P3 C48 C49 -75.6(6) . . . . ?
C44 P3 C48 C50 45.6(6) . . . . ?
C44 P3 C48 C51 164.5(5) . . . . ?
C48 P3 C43 Sb3 116.7(3) . . . . ?
C48 P3 C44 C45 167.6(5) . . . . ?
C48 P3 C44 C46 48.7(6) . . . . ?
C48 P3 C44 C47 -76.2(6) . . . . ?
C52 C53 C54 Cl9 177.3(5) . . . . ?
C52 C53 C54 C55 -1.4(10) . . . . ?
C53 C52 C57 Cl12 176.1(5) . . . . ?
C53 C52 C57 C56 -4.3(10) . . . . ?
C53 C54 C55 Cl10 176.7(5) . . . . ?
C53 C54 C55 C56 -2.6(10) . . . . ?
C54 C55 C56 Cl11 -175.9(5) . . . . ?
C54 C55 C56 C57 3.2(10) . . . . ?
C55 C56 C57 Cl12 179.9(5) . . . . ?
C55 C56 C57 C52 0.3(10) . . . . ?
C57 C52 C53 O6 -176.3(6) . . . . ?
C57 C52 C53 C54 4.9(10) . . . . ?
Cl1 C15 C16 Cl2 -0.4(8) . . . . ?
Cl1 C15 C16 C17 -179.4(5) . . . . ?
Cl2 C16 C17 Cl3 -3.7(8) . . . . ?
Cl2 C16 C17 C18 177.9(5) . . . . ?
Cl3 C17 C18 Cl4 0.7(8) . . . . ?
Cl3 C17 C18 C19 -177.8(5) . . . . ?
Cl4 C18 C19 O2 5.8(9) . . . . ?
Cl4 C18 C19 C14 -176.4(5) . . . . ?
Cl5 C34 C35 Cl6 3.9(8) . . . . ?
Cl5 C34 C35 C36 -176.2(5) . . . . ?
Cl6 C35 C36 Cl7 -5.0(8) . . . . ?
Cl6 C35 C36 C37 175.9(5) . . . . ?
Cl7 C36 C37 Cl8 -0.3(8) . . . . ?
Cl7 C36 C37 C38 179.9(5) . . . . ?
Cl8 C37 C38 O3 4.2(8) . . . . ?
Cl8 C37 C38 C33 -173.8(5) . . . . ?
S1 P1 C5 Sb1 1.6(3) . . . . ?
S1 P1 C6 C7 68.8(5) . . . . ?
S1 P1 C6 C8 -172.2(5) . . . . ?
S1 P1 C6 C9 -49.8(6) . . . . ?
S1 P1 C10 C11 -160.1(5) . . . . ?
S1 P1 C10 C12 77.0(6) . . . . ?
S1 P1 C10 C13 -42.0(6) . . . . ?
S2 P2 C24 Sb2 4.0(3) . . . . ?
S2 P2 C25 C26 64.4(5) . . . . ?
S2 P2 C25 C27 -174.3(4) . . . . ?
S2 P2 C25 C28 -51.9(5) . . . . ?
S2 P2 C29 C30 -161.2(4) . . . . ?
S2 P2 C29 C31 76.2(5) . . . . ?
S2 P2 C29 C32 -43.2(5) . . . . ?
F1 C1 C2 F3 -173.3(5) . . . . ?
F1 C1 C2 F4 67.0(7) . . . . ?
F1 C1 C2 F5 -53.2(7) . . . . ?
F2 C1 C2 F3 -60.5(7) . . . . ?
F2 C1 C2 F4 179.9(5) . . . . ?
F2 C1 C2 F5 59.7(7) . . . . ?
F8 C3 C4 Sb1 -59.8(9) . . . . ?
F8 C3 C4 F6 177.9(6) . . . . ?
F8 C3 C4 F7 64.6(8) . . . . ?
F9 C3 C4 Sb1 61.9(7) . . . . ?
F9 C3 C4 F6 -60.4(7) . . . . ?
F9 C3 C4 F7 -173.6(6) . . . . ?
F10 C3 C4 Sb1 -179.5(5) . . . . ?
F10 C3 C4 F6 58.2(8) . . . . ?
F10 C3 C4 F7 -55.0(7) . . . . ?
F11 C20 C21 F13 177.3(5) . . . . ?
F11 C20 C21 F14 55.8(7) . . . . ?
F11 C20 C21 F15 -63.8(6) . . . . ?
F12 C20 C21 F13 -67.8(6) . . . . ?
F12 C20 C21 F14 170.8(5) . . . . ?
F12 C20 C21 F15 51.1(6) . . . . ?
F16 C22 C23 F18 -175.0(6) . . . . ?
F16 C22 C23 F19 -53.7(7) . . . . ?
F16 C22 C23 F20 63.0(7) . . . . ?
F17 C22 C23 F18 70.8(7) . . . . ?
F17 C22 C23 F19 -167.9(5) . . . . ?
F17 C22 C23 F20 -51.2(7) . . . . ?
O1 C14 C15 Cl1 2.0(10) . . . . ?
O1 C14 C15 C16 180.0(6) . . . . ?
O1 C14 C19 O2 -4.4(9) . . . . ?
O1 C14 C19 C18 177.6(6) . . . . ?
O4 C33 C34 Cl5 -0.9(8) . . . . ?
O4 C33 C34 C35 179.0(6) . . . . ?
O4 C33 C38 O3 -2.2(8) . . . . ?
O4 C33 C38 C37 175.9(6) . . . . ?
C5 P1 C6 C7 -41.7(6) . . . . ?
C5 P1 C6 C8 77.3(6) . . . . ?
C5 P1 C6 C9 -160.3(5) . . . . ?
C5 P1 C10 C11 -48.8(7) . . . . ?
C5 P1 C10 C12 -171.7(5) . . . . ?
C5 P1 C10 C13 69.3(6) . . . . ?
C6 P1 C5 Sb1 117.4(3) . . . . ?
C6 P1 C10 C11 75.2(7) . . . . ?
C6 P1 C10 C12 -47.7(6) . . . . ?
C6 P1 C10 C13 -166.7(5) . . . . ?
C10 P1 C5 Sb1 -116.5(3) . . . . ?
C10 P1 C6 C7 -165.2(5) . . . . ?
C10 P1 C6 C8 -46.2(6) . . . . ?
C10 P1 C6 C9 76.2(6) . . . . ?
C14 C15 C16 Cl2 -178.2(5) . . . . ?
C14 C15 C16 C17 2.7(10) . . . . ?
C15 C14 C19 O2 175.5(6) . . . . ?
C15 C14 C19 C18 -2.5(10) . . . . ?
C15 C16 C17 Cl3 175.4(5) . . . . ?
C15 C16 C17 C18 -3.0(10) . . . . ?
C16 C17 C18 Cl4 179.1(5) . . . . ?
C16 C17 C18 C19 0.6(10) . . . . ?
C17 C18 C19 O2 -175.7(6) . . . . ?
C17 C18 C19 C14 2.2(10) . . . . ?
C19 C14 C15 Cl1 -177.9(5) . . . . ?
C19 C14 C15 C16 0.0(10) . . . . ?
C24 P2 C25 C26 -45.2(6) . . . . ?
C24 P2 C25 C27 76.1(5) . . . . ?
C24 P2 C25 C28 -161.5(5) . . . . ?
C24 P2 C29 C30 -51.5(5) . . . . ?
C24 P2 C29 C31 -174.1(5) . . . . ?
C24 P2 C29 C32 66.5(5) . . . . ?
C25 P2 C24 Sb2 119.0(3) . . . . ?
C25 P2 C29 C30 73.5(5) . . . . ?
C25 P2 C29 C31 -49.1(6) . . . . ?
C25 P2 C29 C32 -168.5(4) . . . . ?
C29 P2 C24 Sb2 -114.1(3) . . . . ?
C29 P2 C25 C26 -168.2(5) . . . . ?
C29 P2 C25 C27 -46.9(6) . . . . ?
C29 P2 C25 C28 75.4(5) . . . . ?
C33 C34 C35 Cl6 -176.0(5) . . . . ?
C33 C34 C35 C36 3.9(9) . . . . ?
C34 C33 C38 O3 175.7(6) . . . . ?
C34 C33 C38 C37 -6.2(9) . . . . ?
C34 C35 C36 Cl7 175.1(5) . . . . ?
C34 C35 C36 C37 -4.1(9) . . . . ?
C35 C36 C37 Cl8 178.9(5) . . . . ?
C35 C36 C37 C38 -0.9(9) . . . . ?
C36 C37 C38 O3 -176.0(6) . . . . ?
C36 C37 C38 C33 6.0(9) . . . . ?
C38 C33 C34 Cl5 -178.7(5) . . . . ?
C38 C33 C34 C35 1.3(9) . . . . ?

loop_
_exptl_oxdiff_crystal_face_indexfrac_h
_exptl_oxdiff_crystal_face_indexfrac_k
_exptl_oxdiff_crystal_face_indexfrac_l
_exptl_oxdiff_crystal_face_x
_exptl_oxdiff_crystal_face_y
_exptl_oxdiff_crystal_face_z
0.0015 -1.0001 1.9952 -0.0298 -0.0015 0.0359
-0.0015 1.0001 -1.9952 0.0298 0.0015 -0.0359
-0.0091 1.9948 5.0130 -0.0666 0.0296 -0.0727
0.0091 -1.9948 -5.0130 0.0666 -0.0296 0.0727
2.9946 0.0311 5.0349 -0.0273 0.2464 0.0494
-4.0053 3.9531 -5.0237 0.0200 -0.2940 -0.2105
-2.9861 -3.0278 -5.0515 0.0219 -0.2686 0.0589
-1.0084 1.9834 5.0021 -0.0808 -0.0476 -0.0893
